data_7240456
loop_
_publ_author_name
'Hachem, Hadi'
'Jeannin, olivier'
'Fourmigue, Marc'
'Barriere, Frederic'
'Lorcy, Dominique'

_publ_section_title
;
 Halogen bonded metal bis(dithiolene) 2D frameworks
;
_journal_name_full CrystEngComm
_journal_paper_doi 10.1039/D0CE00512F
_journal_year 2020
_chemical_formula_moiety 'C4 I N O S3'
_chemical_formula_sum 'C4 I N O S3'
_chemical_formula_weight 301.13
_space_group_IT_number 14
_space_group_name_Hall '-P 2yab'
_space_group_name_H-M_alt 'P 1 21/a 1'
_symmetry_cell_setting monoclinic
_symmetry_Int_Tables_number 14
_symmetry_space_group_name_Hall '-P 2yab'
_symmetry_space_group_name_H-M 'P 1 21/a 1'
_audit_conform_dict_location ftp://ftp.iucr.org/pub/cif_core.dic
_audit_conform_dict_name cif_core.dic
_audit_conform_dict_version 2.4.3
_audit_creation_date 2017-07-17T17:26:30-00:00
_audit_creation_method 'WinGX routine CIF_UPDATE'
_audit_update_record
;
2020-04-02 deposited with the CCDC.	2020-05-06 downloaded from the CCDC.
;
_cell_angle_alpha 90
_cell_angle_beta 95.676(13)
_cell_angle_gamma 90
_cell_formula_units_Z 4
_cell_length_a 9.017(3)
_cell_length_b 9.118(3)
_cell_length_c 9.594(3)
_cell_measurement_reflns_used 2531
_cell_measurement_temperature 296(2)
_cell_measurement_theta_max 27.18
_cell_measurement_theta_min 2.96
_cell_measurement_wavelength 0.71073
_cell_volume 784.9(4)
_computing_cell_refinement 'Bruker APEX2 (Bruker, 2014)'
_computing_data_collection 'Bruker APEX2 (Bruker, 2014)'
_computing_data_reduction 'Bruker APEX2 (Bruker, 2014)'
_computing_molecular_graphics 'Ortep for Windows (Farrugia, 2012)'
_computing_publication_material 'WinGX publication routines (Farrugia, 2012)'
_computing_structure_refinement 'SHELXL-2014/7 (Sheldrick, 2014)'
_computing_structure_solution 'SIR-92 (Altomare et al., 1994)'
_diffrn_ambient_temperature 296(2)
_diffrn_detector 'CCD plate'
_diffrn_measured_fraction_theta_full 0.993
_diffrn_measured_fraction_theta_max 0.942
_diffrn_measurement_device_type 'APEXII, Bruker-AXS'
_diffrn_measurement_method 'CCD rotation images, thick slices'
_diffrn_orient_matrix_UB_11 0.076202
_diffrn_orient_matrix_UB_12 -0.072924
_diffrn_orient_matrix_UB_13 -0.024259
_diffrn_orient_matrix_UB_21 0.061602
_diffrn_orient_matrix_UB_22 0.081255
_diffrn_orient_matrix_UB_23 -0.034045
_diffrn_orient_matrix_UB_31 0.053107
_diffrn_orient_matrix_UB_32 0.010384
_diffrn_orient_matrix_UB_33 0.096041
_diffrn_radiation_monochromator graphite
_diffrn_radiation_probe x-ray
_diffrn_radiation_source 'fine-focus sealed tube'
_diffrn_radiation_type MoK\a
_diffrn_radiation_wavelength 0.71073
_diffrn_reflns_av_R_equivalents 0.0578
_diffrn_reflns_av_unetI/netI 0.063
_diffrn_reflns_Laue_measured_fraction_full 0.993
_diffrn_reflns_Laue_measured_fraction_max 0.942
_diffrn_reflns_limit_h_max 10
_diffrn_reflns_limit_h_min -11
_diffrn_reflns_limit_k_max 11
_diffrn_reflns_limit_k_min -11
_diffrn_reflns_limit_l_max 8
_diffrn_reflns_limit_l_min -12
_diffrn_reflns_number 4843
_diffrn_reflns_point_group_measured_fraction_full 0.993
_diffrn_reflns_point_group_measured_fraction_max 0.942
_diffrn_reflns_theta_full 25.242
_diffrn_reflns_theta_max 28.209
_diffrn_reflns_theta_min 3.089
_diffrn_standards_number 0
_exptl_absorpt_coefficient_mu 4.803
_exptl_absorpt_correction_T_max 0.825
_exptl_absorpt_correction_T_min 0.379
_exptl_absorpt_correction_type multi-scan
_exptl_absorpt_process_details
;
  [Sheldrick, G.M. (2014). SADABS Bruker AXS Inc., Madison, Wisconsin, USA]
;
_exptl_crystal_colour yellow
_exptl_crystal_density_diffrn 2.548
_exptl_crystal_density_method 'not measured'
_exptl_crystal_description prism
_exptl_crystal_F_000 560
_exptl_crystal_size_max 0.21
_exptl_crystal_size_mid 0.18
_exptl_crystal_size_min 0.04
_refine_diff_density_max 1.435
_refine_diff_density_min -0.886
_refine_diff_density_rms 0.184
_refine_ls_extinction_method none
_refine_ls_goodness_of_fit_ref 1.091
_refine_ls_hydrogen_treatment undef
_refine_ls_matrix_type full
_refine_ls_number_constraints 0
_refine_ls_number_parameters 91
_refine_ls_number_reflns 1819
_refine_ls_number_restraints 0
_refine_ls_restrained_S_all 1.091
_refine_ls_R_factor_all 0.0843
_refine_ls_R_factor_gt 0.0521
_refine_ls_shift/su_max 0
_refine_ls_shift/su_mean 0
_refine_ls_structure_factor_coef Fsqd
_refine_ls_weighting_details 'w=1/[\s^2^(Fo^2^)+(0.0355P)^2^+6.7839P] where P=(Fo^2^+2Fc^2^)/3'
_refine_ls_weighting_scheme calc
_refine_ls_wR_factor_gt 0.1214
_refine_ls_wR_factor_ref 0.1477
_reflns_Friedel_coverage 0
_reflns_number_gt 1278
_reflns_number_total 1819
_reflns_threshold_expression 'I > 2\s(I)'
_cod_data_source_file d0ce00512f2.cif
_cod_data_source_block C4INOS3
_cod_original_sg_symbol_H-M 'P 21/a'
_cod_database_code 7240456

loop_
_symmetry_equiv_pos_as_xyz
'x, y, z'
'-x+1/2, y+1/2, -z'
'-x, -y, -z'
'x-1/2, -y-1/2, z'

loop_
_atom_site_label
_atom_site_type_symbol
_atom_site_fract_x
_atom_site_fract_y
_atom_site_fract_z
_atom_site_U_iso_or_equiv
_atom_site_adp_type
_atom_site_occupancy
_atom_site_site_symmetry_order
_atom_site_calc_flag
_atom_site_refinement_flags_posn
_atom_site_refinement_flags_adp
_atom_site_refinement_flags_occupancy
_atom_site_disorder_assembly
_atom_site_disorder_group
C1 C 0.0953(11) 0.4381(11) 0.8613(10) 0.055(2) Uani 1 1 d . . . . .
C2 C 0.0627(10) 0.1594(9) 0.8290(9) 0.0422(19) Uani 1 1 d . . . . .
C3 C -0.0348(10) 0.2198(8) 0.7272(9) 0.0384(17) Uani 1 1 d . . . . .
C4 C -0.0853(10) -0.0072(9) 0.6808(8) 0.0398(18) Uani 1 1 d . . . . .
N1 N -0.1170(8) 0.1270(8) 0.6421(7) 0.0426(16) Uani 1 1 d . . . . .
S1 S -0.0394(3) 0.4123(2) 0.7177(3) 0.0573(6) Uani 1 1 d . . . . .
S2 S 0.1696(3) 0.2754(3) 0.9427(3) 0.0556(6) Uani 1 1 d . . . . .
S3 S 0.0497(3) -0.0276(2) 0.8195(2) 0.0507(6) Uani 1 1 d . . . . .
I1 I -0.18933(7) -0.18892(6) 0.58141(7) 0.0523(3) Uani 1 1 d . . . . .
O1 O 0.1356(10) 0.5580(8) 0.9050(8) 0.077(2) Uani 1 1 d . . . . .

loop_
_atom_site_aniso_label
_atom_site_aniso_U_11
_atom_site_aniso_U_22
_atom_site_aniso_U_33
_atom_site_aniso_U_23
_atom_site_aniso_U_13
_atom_site_aniso_U_12
C1 0.066(6) 0.043(5) 0.059(6) -0.012(4) 0.021(5) -0.016(4)
C2 0.050(5) 0.033(4) 0.044(4) -0.001(3) 0.004(4) 0.000(3)
C3 0.051(5) 0.023(4) 0.041(4) -0.001(3) 0.006(4) 0.005(3)
C4 0.053(5) 0.029(4) 0.038(4) -0.003(3) 0.005(4) 0.001(3)
N1 0.053(4) 0.032(4) 0.042(4) 0.005(3) 0.002(3) 0.001(3)
S1 0.0726(17) 0.0277(11) 0.0705(16) 0.0032(10) 0.0011(13) -0.0010(10)
S2 0.0608(15) 0.0528(15) 0.0505(13) -0.0099(11) -0.0075(11) -0.0074(11)
S3 0.0660(15) 0.0344(11) 0.0492(12) 0.0028(9) -0.0077(11) 0.0069(10)
I1 0.0632(4) 0.0348(4) 0.0591(4) -0.0075(3) 0.0072(3) -0.0068(3)
O1 0.101(6) 0.051(5) 0.081(5) -0.019(4) 0.018(5) -0.030(4)

loop_
_atom_type_symbol
_atom_type_description
_atom_type_scat_dispersion_real
_atom_type_scat_dispersion_imag
_atom_type_scat_source
C C 0.0033 0.0016 'International Tables Vol C Tables 4.2.6.8 and 6.1.1.4'
N N 0.0061 0.0033 'International Tables Vol C Tables 4.2.6.8 and 6.1.1.4'
S S 0.1246 0.1234 'International Tables Vol C Tables 4.2.6.8 and 6.1.1.4'
I I -0.4742 1.8119 'International Tables Vol C Tables 4.2.6.8 and 6.1.1.4'
O O 0.0106 0.006 'International Tables Vol C Tables 4.2.6.8 and 6.1.1.4'

loop_
_geom_angle_atom_site_label_1
_geom_angle_atom_site_label_2
_geom_angle_atom_site_label_3
_geom_angle
_geom_angle_site_symmetry_1
_geom_angle_site_symmetry_3
_geom_angle_publ_flag
O1 C1 S1 123.4(9) . . ?
O1 C1 S2 120.9(9) . . ?
S1 C1 S2 115.7(5) . . ?
C3 C2 S3 109.2(6) . . ?
C3 C2 S2 118.7(6) . . ?
S3 C2 S2 132.0(5) . . ?
N1 C3 C2 117.2(7) . . ?
N1 C3 S1 126.0(6) . . ?
C2 C3 S1 116.8(7) . . ?
N1 C4 S3 116.1(6) . . ?
N1 C4 I1 122.7(6) . . ?
S3 C4 I1 121.2(4) . . ?
C4 N1 C3 109.0(7) . . ?
C3 S1 C1 94.7(4) . . ?
C2 S2 C1 94.0(4) . . ?
C2 S3 C4 88.4(4) . . ?

loop_
_geom_bond_atom_site_label_1
_geom_bond_atom_site_label_2
_geom_bond_distance
_geom_bond_site_symmetry_2
_geom_bond_publ_flag
C1 O1 1.213(11) . ?
C1 S1 1.759(11) . ?
C1 S2 1.777(11) . ?
C2 C3 1.364(12) . ?
C2 S3 1.710(8) . ?
C2 S2 1.741(9) . ?
C3 N1 1.346(11) . ?
C3 S1 1.758(8) . ?
C4 N1 1.302(10) . ?
C4 S3 1.722(8) . ?
C4 I1 2.088(8) . ?

loop_
_geom_torsion_atom_site_label_1
_geom_torsion_atom_site_label_2
_geom_torsion_atom_site_label_3
_geom_torsion_atom_site_label_4
_geom_torsion
_geom_torsion_site_symmetry_1
_geom_torsion_site_symmetry_2
_geom_torsion_site_symmetry_3
_geom_torsion_site_symmetry_4
_geom_torsion_publ_flag
S3 C2 C3 N1 -0.7(10) . . . . ?
S2 C2 C3 N1 -179.2(6) . . . . ?
S3 C2 C3 S1 -179.8(5) . . . . ?
S2 C2 C3 S1 1.6(10) . . . . ?
S3 C4 N1 C3 -1.7(10) . . . . ?
I1 C4 N1 C3 178.7(6) . . . . ?
C2 C3 N1 C4 1.5(11) . . . . ?
S1 C3 N1 C4 -179.5(7) . . . . ?
N1 C3 S1 C1 179.7(8) . . . . ?
C2 C3 S1 C1 -1.2(8) . . . . ?
O1 C1 S1 C3 -178.8(9) . . . . ?
S2 C1 S1 C3 0.5(6) . . . . ?
C3 C2 S2 C1 -1.0(8) . . . . ?
S3 C2 S2 C1 -179.2(7) . . . . ?
O1 C1 S2 C2 179.4(9) . . . . ?
S1 C1 S2 C2 0.1(6) . . . . ?
C3 C2 S3 C4 -0.2(7) . . . . ?
S2 C2 S3 C4 178.1(7) . . . . ?
N1 C4 S3 C2 1.1(7) . . . . ?
I1 C4 S3 C2 -179.2(5) . . . . ?
